data_7105869
loop_
_publ_author_name
'Palash Pandit'
'Nirbhik Chatterjee'
'Dilip K. Maiti'

_publ_section_title
;
 First synthesis of fused-?1-pyrrolines via intramolecular 1,3-dipolar
 cycloaddition of ketoimine: A complete diastereoselective approach
;
_journal_name_full Chem.Commun.
_journal_page_first 1285
_journal_paper_doi 10.1039/c0cc03873c
_journal_volume 47
_journal_year 2011
_chemical_formula_sum 'C23 H25 N O3'
_chemical_formula_weight 363.44
_chemical_name_systematic
;
?
;
_space_group_IT_number 2
_symmetry_cell_setting triclinic
_symmetry_space_group_name_Hall '-P 1'
_symmetry_space_group_name_H-M 'P -1'
_atom_sites_solution_hydrogens geom
_atom_sites_solution_primary direct
_atom_sites_solution_secondary difmap
_audit_creation_method SHELXL-97
_cell_angle_alpha 69.727(9)
_cell_angle_beta 85.757(9)
_cell_angle_gamma 85.893(8)
_cell_formula_units_Z 2
_cell_length_a 8.752(6)
_cell_length_b 10.838(8)
_cell_length_c 11.416(8)
_cell_measurement_reflns_used 2537
_cell_measurement_temperature 293(2)
_cell_measurement_theta_max 24.52
_cell_measurement_theta_min 2.34
_cell_volume 1011.8(12)
_computing_cell_refinement 'Bruker SAINT'
_computing_data_collection 'Bruker APEX2'
_computing_data_reduction 'Bruker SAINT'
_computing_molecular_graphics 'Bruker SHELXTL'
_computing_publication_material 'Bruker SHELXTL'
_computing_structure_refinement 'SHELXL-97 (Sheldrick, 2008)'
_computing_structure_solution 'SHELXS-97 (Sheldrick, 2008)'
_diffrn_ambient_temperature 293(2)
_diffrn_measured_fraction_theta_full 0.959
_diffrn_measured_fraction_theta_max 0.959
_diffrn_measurement_device_type 'Bruker APEX-II CCD'
_diffrn_measurement_method '\f and \w scans'
_diffrn_radiation_monochromator graphite
_diffrn_radiation_source 'fine-focus sealed tube'
_diffrn_radiation_type MoK\a
_diffrn_radiation_wavelength 0.71073
_diffrn_reflns_av_R_equivalents 0.0324
_diffrn_reflns_av_sigmaI/netI 0.0442
_diffrn_reflns_limit_h_max 9
_diffrn_reflns_limit_h_min -10
_diffrn_reflns_limit_k_max 13
_diffrn_reflns_limit_k_min -13
_diffrn_reflns_limit_l_max 14
_diffrn_reflns_limit_l_min -13
_diffrn_reflns_number 7442
_diffrn_reflns_theta_full 26.00
_diffrn_reflns_theta_max 26.00
_diffrn_reflns_theta_min 1.90
_diffrn_standards_decay_% <1
_exptl_absorpt_coefficient_mu 0.079
_exptl_absorpt_correction_T_max 0.9883
_exptl_absorpt_correction_T_min 0.9768
_exptl_absorpt_correction_type multi-scan
_exptl_absorpt_process_details 'SADABS (Sheldrick, 2008)'
_exptl_crystal_colour colourless
_exptl_crystal_density_diffrn 1.193
_exptl_crystal_density_method 'not measured'
_exptl_crystal_description square
_exptl_crystal_F_000 388
_exptl_crystal_size_max 0.30
_exptl_crystal_size_mid 0.20
_exptl_crystal_size_min 0.15
_refine_diff_density_max 0.169
_refine_diff_density_min -0.195
_refine_diff_density_rms 0.034
_refine_ls_extinction_method none
_refine_ls_goodness_of_fit_ref 0.973
_refine_ls_hydrogen_treatment mixed
_refine_ls_matrix_type full
_refine_ls_number_parameters 344
_refine_ls_number_reflns 3808
_refine_ls_number_restraints 0
_refine_ls_restrained_S_all 0.973
_refine_ls_R_factor_all 0.0694
_refine_ls_R_factor_gt 0.0469
_refine_ls_shift/su_max 0.000
_refine_ls_shift/su_mean 0.000
_refine_ls_structure_factor_coef Fsqd
_refine_ls_weighting_details 'calc w=1/[\s^2^(Fo^2^)+(0.1075P)^2^+0.0321P] where P=(Fo^2^+2Fc^2^)/3'
_refine_ls_weighting_scheme calc
_refine_ls_wR_factor_gt 0.1387
_refine_ls_wR_factor_ref 0.1646
_reflns_number_gt 2636
_reflns_number_total 3808
_reflns_threshold_expression >2sigma(I)
_cod_data_source_file C0CC03873C.TXT
_cod_data_source_block pp391_0m
_cod_original_cell_volume 1011.8(13)
_cod_original_sg_symbol_H-M P-1
_cod_database_code 7105869

loop_
_symmetry_equiv_pos_as_xyz
'x, y, z'
'-x, -y, -z'

loop_
_atom_site_label
_atom_site_type_symbol
_atom_site_fract_x
_atom_site_fract_y
_atom_site_fract_z
_atom_site_U_iso_or_equiv
_atom_site_adp_type
_atom_site_occupancy
_atom_site_symmetry_multiplicity
_atom_site_calc_flag
_atom_site_refinement_flags
_atom_site_disorder_assembly
_atom_site_disorder_group
N1 N 0.41898(16) 0.80582(15) 0.24229(14) 0.0532(4) Uani 1 1 d . . .
O1 O -0.01842(15) 0.81002(14) 0.37013(16) 0.0751(5) Uani 1 1 d . . .
O2 O 0.65103(17) 1.00452(18) 0.18335(16) 0.0840(5) Uani 1 1 d . . .
O3 O 0.48712(14) 1.07731(12) 0.30990(11) 0.0550(4) Uani 1 1 d . . .
C1 C 0.2125(2) 0.67295(17) 0.37060(17) 0.0510(4) Uani 1 1 d . . .
C2 C 0.3014(2) 0.56302(19) 0.4402(2) 0.0637(5) Uani 1 1 d . . .
C3 C 0.2586(3) 0.4901(2) 0.5625(2) 0.0749(7) Uani 1 1 d . . .
C4 C 0.1279(3) 0.5262(3) 0.6184(2) 0.0771(7) Uani 1 1 d . . .
C5 C 0.0378(3) 0.6323(2) 0.5531(2) 0.0709(6) Uani 1 1 d . . .
C6 C 0.0792(2) 0.70582(18) 0.42794(19) 0.0567(5) Uani 1 1 d . . .
C7 C -0.0048(2) 0.8541(2) 0.2364(3) 0.0738(6) Uani 1 1 d . . .
C8 C 0.1594(2) 0.87953(18) 0.1880(2) 0.0553(5) Uani 1 1 d . . .
C9 C 0.2654(2) 0.75492(18) 0.23755(17) 0.0524(4) Uani 1 1 d . . .
C10 C 0.23429(19) 0.98128(16) 0.22756(17) 0.0478(4) Uani 1 1 d . . .
C11 C 0.39766(19) 0.92478(17) 0.23625(15) 0.0467(4) Uani 1 1 d . . .
C12 C 0.5297(2) 1.00490(18) 0.23974(16) 0.0526(5) Uani 1 1 d . . .
C13 C 0.2832(2) 1.1655(2) 0.02319(19) 0.0637(5) Uani 1 1 d . . .
C14 C 0.21567(19) 1.12384(17) 0.14317(16) 0.0497(4) Uani 1 1 d . . .
C15 C 0.1357(3) 1.2155(2) 0.1849(2) 0.0687(6) Uani 1 1 d . . .
C16 C 0.1252(3) 1.3471(2) 0.1103(3) 0.0926(8) Uani 1 1 d . . .
C17 C 0.1938(3) 1.3866(3) -0.0082(3) 0.0932(8) Uani 1 1 d . . .
C18 C 0.2730(3) 1.2969(3) -0.0512(2) 0.0803(7) Uani 1 1 d . . .
C19 C 0.2809(3) 0.6741(3) 0.1508(3) 0.0757(7) Uani 1 1 d . . .
C20 C 0.5875(3) 1.1747(2) 0.32649(18) 0.0702(6) Uani 1 1 d . . .
C21 C 0.7244(4) 1.1008(4) 0.3978(3) 0.0957(9) Uani 1 1 d . . .
C22 C 0.4853(5) 1.2348(3) 0.4068(4) 0.0995(10) Uani 1 1 d . . .
C23 C 0.6293(7) 1.2751(4) 0.2010(3) 0.1231(15) Uani 1 1 d . . .
H1 H 0.093(3) 1.183(2) 0.270(2) 0.081(7) Uiso 1 1 d . . .
H2 H 0.061(4) 1.415(3) 0.138(3) 0.122(10) Uiso 1 1 d . . .
H3 H 0.187(3) 1.482(3) -0.053(3) 0.117(9) Uiso 1 1 d . . .
H4 H 0.318(3) 1.324(3) -0.135(3) 0.108(9) Uiso 1 1 d . . .
H5 H 0.336(2) 1.102(2) -0.0099(19) 0.067(6) Uiso 1 1 d . . .
H6 H -0.051(3) 0.664(2) 0.583(2) 0.075(7) Uiso 1 1 d . . .
H7 H 0.095(3) 0.465(2) 0.711(2) 0.089(7) Uiso 1 1 d . . .
H8 H 0.319(3) 0.420(3) 0.603(2) 0.086(8) Uiso 1 1 d . . .
H9 H 0.399(2) 0.5386(19) 0.3962(18) 0.066(6) Uiso 1 1 d . . .
H10 H 0.524(4) 1.312(3) 0.158(3) 0.136(14) Uiso 1 1 d . . .
H11 H 0.705(4) 1.231(3) 0.160(3) 0.115(12) Uiso 1 1 d . . .
H12 H 0.686(3) 1.342(3) 0.217(3) 0.118(9) Uiso 1 1 d . . .
H13 H 0.794(4) 1.070(3) 0.343(3) 0.125(12) Uiso 1 1 d . . .
H14 H 0.787(4) 1.167(3) 0.413(3) 0.122(10) Uiso 1 1 d . . .
H15 H 0.539(3) 1.305(3) 0.421(3) 0.111(9) Uiso 1 1 d . . .
H16 H 0.453(4) 1.168(4) 0.482(4) 0.140(13) Uiso 1 1 d . . .
H17 H 0.332(3) 0.727(3) 0.067(3) 0.100(8) Uiso 1 1 d . . .
H18 H 0.341(3) 0.592(3) 0.184(2) 0.093(8) Uiso 1 1 d . . .
H19 H 0.176(3) 0.649(3) 0.138(2) 0.095(8) Uiso 1 1 d . . .
H20 H -0.071(2) 0.936(2) 0.209(2) 0.070(6) Uiso 1 1 d . . .
H21 H -0.042(3) 0.780(3) 0.202(2) 0.101(8) Uiso 1 1 d . . .
H22 H 0.187(2) 0.9765(18) 0.3173(18) 0.056(5) Uiso 1 1 d . . .
H23 H 0.161(2) 0.907(2) 0.095(2) 0.071(6) Uiso 1 1 d . . .
H24 H 0.693(4) 1.029(3) 0.485(3) 0.125(10) Uiso 1 1 d . . .
H25 H 0.405(4) 1.285(4) 0.353(4) 0.147(15) Uiso 1 1 d . . .

loop_
_atom_site_aniso_label
_atom_site_aniso_U_11
_atom_site_aniso_U_22
_atom_site_aniso_U_33
_atom_site_aniso_U_23
_atom_site_aniso_U_13
_atom_site_aniso_U_12
N1 0.0499(8) 0.0571(9) 0.0584(9) -0.0266(7) -0.0022(7) -0.0064(7)
O1 0.0529(8) 0.0676(9) 0.1039(12) -0.0306(9) 0.0080(8) -0.0033(7)
O2 0.0551(9) 0.1234(14) 0.0986(12) -0.0690(11) 0.0120(8) -0.0260(8)
O3 0.0632(8) 0.0564(7) 0.0520(7) -0.0242(6) -0.0005(6) -0.0207(6)
C1 0.0493(10) 0.0481(10) 0.0634(11) -0.0268(8) -0.0065(8) -0.0102(8)
C2 0.0568(12) 0.0561(11) 0.0801(14) -0.0231(11) -0.0121(10) -0.0077(9)
C3 0.0792(16) 0.0601(13) 0.0805(16) -0.0106(12) -0.0252(13) -0.0188(12)
C4 0.0905(18) 0.0762(15) 0.0692(14) -0.0243(13) -0.0071(13) -0.0350(13)
C5 0.0697(14) 0.0767(15) 0.0802(15) -0.0431(13) 0.0122(12) -0.0279(12)
C6 0.0508(10) 0.0537(10) 0.0752(13) -0.0325(10) -0.0019(9) -0.0122(8)
C7 0.0528(12) 0.0663(14) 0.1041(19) -0.0272(13) -0.0254(12) -0.0024(10)
C8 0.0572(11) 0.0538(11) 0.0598(12) -0.0219(9) -0.0159(9) -0.0082(8)
C9 0.0528(10) 0.0521(10) 0.0609(11) -0.0284(9) -0.0073(8) -0.0075(8)
C10 0.0489(10) 0.0474(10) 0.0496(10) -0.0187(8) -0.0054(8) -0.0053(7)
C11 0.0503(10) 0.0497(10) 0.0453(9) -0.0220(8) -0.0046(7) -0.0060(7)
C12 0.0511(10) 0.0611(11) 0.0506(10) -0.0238(9) -0.0068(8) -0.0077(8)
C13 0.0637(12) 0.0714(13) 0.0533(11) -0.0190(10) -0.0024(9) 0.0014(10)
C14 0.0467(9) 0.0512(10) 0.0520(10) -0.0181(8) -0.0029(8) -0.0048(7)
C15 0.0756(14) 0.0549(12) 0.0703(14) -0.0181(10) 0.0097(11) 0.0000(10)
C16 0.1019(19) 0.0540(13) 0.111(2) -0.0210(14) 0.0126(16) 0.0104(13)
C17 0.0934(18) 0.0586(15) 0.101(2) 0.0056(14) -0.0042(15) -0.0029(13)
C18 0.0745(15) 0.0854(17) 0.0608(14) 0.0008(12) -0.0015(11) -0.0073(13)
C19 0.0909(18) 0.0717(15) 0.0823(16) -0.0473(13) 0.0005(14) -0.0176(14)
C20 0.0998(16) 0.0638(12) 0.0531(11) -0.0205(9) -0.0023(11) -0.0443(11)
C21 0.0907(19) 0.129(2) 0.0845(19) -0.0484(19) -0.0111(15) -0.0484(18)
C22 0.144(3) 0.0779(18) 0.097(2) -0.0517(18) -0.001(2) -0.035(2)
C23 0.198(5) 0.099(2) 0.0700(18) -0.0117(17) 0.002(2) -0.087(3)

loop_
_atom_type_symbol
_atom_type_description
_atom_type_scat_dispersion_real
_atom_type_scat_dispersion_imag
_atom_type_scat_source
C C 0.0033 0.0016 'International Tables Vol C Tables 4.2.6.8 and 6.1.1.4'
H H 0.0000 0.0000 'International Tables Vol C Tables 4.2.6.8 and 6.1.1.4'
N N 0.0061 0.0033 'International Tables Vol C Tables 4.2.6.8 and 6.1.1.4'
O O 0.0106 0.0060 'International Tables Vol C Tables 4.2.6.8 and 6.1.1.4'

loop_
_geom_angle_atom_site_label_1
_geom_angle_atom_site_label_2
_geom_angle_atom_site_label_3
_geom_angle
_geom_angle_site_symmetry_1
_geom_angle_site_symmetry_3
_geom_angle_publ_flag
C11 N1 C9 107.65(14) . . ?
C6 O1 C7 114.46(16) . . ?
C12 O3 C20 122.75(15) . . ?
C6 C1 C2 117.62(19) . . ?
C6 C1 C9 121.88(17) . . ?
C2 C1 C9 120.48(17) . . ?
C3 C2 C1 121.5(2) . . ?
C4 C3 C2 119.9(2) . . ?
C5 C4 C3 120.2(2) . . ?
C4 C5 C6 120.3(2) . . ?
O1 C6 C1 123.47(19) . . ?
O1 C6 C5 116.04(19) . . ?
C1 C6 C5 120.5(2) . . ?
O1 C7 C8 111.55(17) . . ?
C7 C8 C10 114.95(17) . . ?
C7 C8 C9 111.76(17) . . ?
C10 C8 C9 103.55(15) . . ?
N1 C9 C19 108.75(17) . . ?
N1 C9 C1 108.09(14) . . ?
C19 C9 C1 112.05(18) . . ?
N1 C9 C8 104.58(15) . . ?
C19 C9 C8 112.69(19) . . ?
C1 C9 C8 110.30(15) . . ?
C11 C10 C14 114.64(14) . . ?
C11 C10 C8 99.60(14) . . ?
C14 C10 C8 116.72(15) . . ?
N1 C11 C12 121.13(16) . . ?
N1 C11 C10 117.10(15) . . ?
C12 C11 C10 121.76(16) . . ?
O2 C12 O3 126.81(17) . . ?
O2 C12 C11 124.27(17) . . ?
O3 C12 C11 108.87(15) . . ?
C18 C13 C14 120.6(2) . . ?
C15 C14 C13 118.38(18) . . ?
C15 C14 C10 120.91(17) . . ?
C13 C14 C10 120.68(17) . . ?
C14 C15 C16 121.0(2) . . ?
C17 C16 C15 119.7(2) . . ?
C18 C17 C16 120.0(2) . . ?
C17 C18 C13 120.3(2) . . ?
O3 C20 C23 109.67(19) . . ?
O3 C20 C22 102.18(19) . . ?
C23 C20 C22 111.7(3) . . ?
O3 C20 C21 108.52(19) . . ?
C23 C20 C21 114.0(3) . . ?
C22 C20 C21 110.1(3) . . ?

loop_
_geom_bond_atom_site_label_1
_geom_bond_atom_site_label_2
_geom_bond_distance
_geom_bond_site_symmetry_2
_geom_bond_publ_flag
N1 C11 1.268(2) . ?
N1 C9 1.501(2) . ?
O1 C6 1.367(3) . ?
O1 C7 1.431(3) . ?
O2 C12 1.201(2) . ?
O3 C12 1.321(2) . ?
O3 C20 1.489(2) . ?
C1 C6 1.381(3) . ?
C1 C2 1.399(3) . ?
C1 C9 1.527(3) . ?
C2 C3 1.384(3) . ?
C3 C4 1.368(4) . ?
C4 C5 1.365(4) . ?
C5 C6 1.408(3) . ?
C7 C8 1.511(3) . ?
C8 C10 1.531(3) . ?
C8 C9 1.540(3) . ?
C9 C19 1.527(3) . ?
C10 C11 1.511(3) . ?
C10 C14 1.516(3) . ?
C11 C12 1.505(3) . ?
C13 C18 1.383(3) . ?
C13 C14 1.385(3) . ?
C14 C15 1.373(3) . ?
C15 C16 1.385(3) . ?
C16 C17 1.374(4) . ?
C17 C18 1.361(4) . ?
C20 C23 1.507(3) . ?
C20 C22 1.509(4) . ?
C20 C21 1.515(4) . ?
